data_9014456
loop_
_publ_author_name
'Grice, J. D.'
'Ercit, T. S.'

_publ_section_title
;
 Ordering of Fe and Mg in the tourmaline crystal structure: The correct formula
 Sample: Feruvite 53776
;
_journal_name_full 'Neues Jahrbuch fur Mineralogie, Abhandlungen'
_journal_page_first 245
_journal_page_last 266
_journal_volume 165
_journal_year 1993
_chemical_compound_source 'Cuvier Island, New Zealand'
_chemical_formula_sum 'Al4.8 B3.12 Ca0.62 Fe1.98 H3.6 Mg2.04 Na0.4 O31 Si5.77 Ti0.28'
_chemical_name_mineral Feruvite
_space_group_IT_number 160
_symmetry_space_group_name_Hall 'R 3 -2"'
_symmetry_space_group_name_H-M 'R 3 m :H'
_cell_angle_alpha 90
_cell_angle_beta 90
_cell_angle_gamma 120
_cell_length_a 16.000
_cell_length_b 16.000
_cell_length_c 7.248
_cell_volume 1606.900
_database_code_amcsd 0018788
_exptl_crystal_density_diffrn 3.201
_cod_original_sg_symbol_H-M 'R 3 m'
_cod_original_formula_sum 'Ca.62 Na.4 Fe1.98 Mg2.04 Al4.8 Ti.28 Si5.77 B3.12 O31 H3.6'
_cod_database_code 9014456

loop_
_space_group_symop_operation_xyz
x,y,z
2/3+x,1/3+y,1/3+z
1/3+x,2/3+y,2/3+z
x,x-y,z
2/3+x,1/3+x-y,1/3+z
1/3+x,2/3+x-y,2/3+z
-y,-x,z
2/3-y,1/3-x,1/3+z
1/3-y,2/3-x,2/3+z
-x+y,y,z
2/3-x+y,1/3+y,1/3+z
1/3-x+y,2/3+y,2/3+z
-y,x-y,z
2/3-y,1/3+x-y,1/3+z
1/3-y,2/3+x-y,2/3+z
-x+y,-x,z
2/3-x+y,1/3-x,1/3+z
1/3-x+y,2/3-x,2/3+z

loop_
_atom_site_label
_atom_site_fract_x
_atom_site_fract_y
_atom_site_fract_z
_atom_site_occupancy
_atom_site_U_iso_or_equiv
_atom_site_type_symbol
_atom_site_attached_hydrogens
CaX 0.00000 0.00000 0.22220 0.62000 0.01770 Ca 0
NaX 0.00000 0.00000 0.22220 0.40000 0.01770 Na 0
Fe2Y 0.12298 0.06149 0.63661 0.42000 0.00950 Fe 0
MgY 0.12298 0.06149 0.63661 0.40670 0.00950 Mg 0
AlY 0.12298 0.06149 0.63661 0.02670 0.00950 Al 0
Fe3Y 0.12298 0.06149 0.63661 0.14670 0.00950 Fe 0
AlZ 0.29832 0.26167 0.61130 0.78670 0.00670 Al 0
MgZ 0.29832 0.26167 0.61130 0.13670 0.00670 Mg 0
Fe3Z 0.29832 0.26167 0.61130 0.04670 0.00670 Fe 0
TiZ 0.29832 0.26167 0.61130 0.03000 0.00670 Ti 0
SiT 0.19151 0.18985 0.00000 0.96170 0.00600 Si 0
BT 0.19151 0.18985 0.00000 0.02000 0.00600 B 0
TiT 0.19151 0.18985 0.00000 0.01670 0.00600 Ti 0
B 0.11000 0.22000 0.45180 1.00000 0.00840 B 0
O1 0.00000 0.00000 0.78120 1.00000 0.01900 O 0
O2 0.06070 0.12140 0.47640 1.00000 0.01160 O 0
O3 0.26600 0.13300 0.51250 1.00000 0.01410 O 0
O4 0.09190 0.18380 0.07100 1.00000 0.01140 O 0
O5 0.18140 0.09070 0.09020 1.00000 0.01110 O 0
O6 0.19530 0.18620 0.77890 1.00000 0.00980 O 0
O7 0.28420 0.28350 0.07890 1.00000 0.01050 O 0
O8 0.20880 0.26950 0.44110 1.00000 0.01230 O 0
H1 0.00000 0.00000 0.72500 0.60000 0.01000 H 0
H3 0.25800 0.12900 0.41200 1.00000 0.01000 H 0

loop_
_cod_changelog_entry_id
_cod_changelog_entry_author
_cod_changelog_entry_date
_cod_changelog_entry_text
1
;cod-tools version 3.8.0
Id: cif_guess_AMCSD_atom_types 9581 2023-05-17 12:35:41Z saulius
;
2023-05-23T09:24:43+03:00
;Derived atom types and hydrogen counts
from atom names that follow the AMCSD naming convention
(Wat == water, O-H == hydroxyl).
;

loop_
_cod_related_entry_id
_cod_related_entry_database
_cod_related_entry_code
1 AMCSD 0018788

_cell_formula_units_Z 3
